data_4345903
loop_
_publ_author_name
'Pedrick, Elizabeth A.'
'Assefa, Mikiyas K.'
'Wakefield, Megan E.'
'Wu, Guang'
'Hayton, Trevor W.'

_publ_section_title
;
 Uranyl Coordination by the 14-Membered Macrocycle
 Dibenzotetramethyltetraaza[14]annulene.
;
_journal_issue 11
_journal_name_full 'Inorganic chemistry'
_journal_page_first 6638
_journal_page_last 6644
_journal_paper_doi 10.1021/acs.inorgchem.7b00700
_journal_volume 56
_journal_year 2017
_chemical_formula_sum 'C32 H49 N5 O3 Si2 U'
_chemical_formula_weight 845.97
_chemical_name_systematic
; 
 ? 
;
_space_group_IT_number 2
_symmetry_cell_setting triclinic
_symmetry_space_group_name_Hall '-P 1'
_symmetry_space_group_name_H-M 'P -1'
_atom_sites_solution_hydrogens geom
_atom_sites_solution_primary direct
_atom_sites_solution_secondary difmap
_audit_creation_method SHELXL-97
_cell_angle_alpha 93.119(4)
_cell_angle_beta 103.060(4)
_cell_angle_gamma 106.749(4)
_cell_formula_units_Z 4
_cell_length_a 12.614(4)
_cell_length_b 17.491(5)
_cell_length_c 17.517(5)
_cell_measurement_reflns_used 757
_cell_measurement_temperature 100(2)
_cell_measurement_theta_max 66.125
_cell_measurement_theta_min 21.125
_cell_volume 3575.4(18)
_computing_structure_refinement 'SHELXL-97 (Sheldrick, 2008)'
_computing_structure_solution 'SHELXS-97 (Sheldrick, 2008)'
_diffrn_ambient_temperature 100(2)
_diffrn_measured_fraction_theta_full 0.986
_diffrn_measured_fraction_theta_max 0.986
_diffrn_measurement_device_type 'Bruker KAPPA Apex II'
_diffrn_radiation_monochromator graphite
_diffrn_radiation_source 'fine-focus sealed tube'
_diffrn_radiation_type MoK\a
_diffrn_radiation_wavelength 0.71073
_diffrn_reflns_av_R_equivalents 0.0528
_diffrn_reflns_av_sigmaI/netI 0.0942
_diffrn_reflns_limit_h_max 15
_diffrn_reflns_limit_h_min -16
_diffrn_reflns_limit_k_max 23
_diffrn_reflns_limit_k_min -23
_diffrn_reflns_limit_l_max 23
_diffrn_reflns_limit_l_min -17
_diffrn_reflns_number 34368
_diffrn_reflns_theta_full 28.43
_diffrn_reflns_theta_max 28.43
_diffrn_reflns_theta_min 1.20
_exptl_absorpt_coefficient_mu 4.644
_exptl_absorpt_correction_T_max 0.493
_exptl_absorpt_correction_T_min 0.303
_exptl_absorpt_correction_type multi-scan
_exptl_absorpt_process_details SADABS
_exptl_crystal_colour red
_exptl_crystal_density_diffrn 1.572
_exptl_crystal_density_method 'not measured'
_exptl_crystal_description block
_exptl_crystal_F_000 1680
_exptl_crystal_size_max 0.4
_exptl_crystal_size_mid 0.3
_exptl_crystal_size_min 0.2
_refine_diff_density_max 3.014
_refine_diff_density_min -2.262
_refine_diff_density_rms 0.181
_refine_ls_extinction_method none
_refine_ls_goodness_of_fit_ref 0.896
_refine_ls_hydrogen_treatment constr
_refine_ls_matrix_type full
_refine_ls_number_parameters 795
_refine_ls_number_reflns 17762
_refine_ls_number_restraints 0
_refine_ls_restrained_S_all 0.896
_refine_ls_R_factor_all 0.0956
_refine_ls_R_factor_gt 0.0460
_refine_ls_shift/su_max 0.002
_refine_ls_shift/su_mean 0.000
_refine_ls_structure_factor_coef Fsqd
_refine_ls_weighting_details 'calc w=1/[\s^2^(Fo^2^)+(0.0616P)^2^+5.3269P] where P=(Fo^2^+2Fc^2^)/3'
_refine_ls_weighting_scheme calc
_refine_ls_wR_factor_gt 0.0950
_refine_ls_wR_factor_ref 0.1164
_reflns_number_gt 11513
_reflns_number_total 17762
_reflns_threshold_expression >2sigma(I)
_cod_data_source_file ic7b00700_si_001.cif
_cod_data_source_block complex_1
_cod_original_cell_volume 3575.5(18)
_cod_original_sg_symbol_H-M P-1
_cod_database_code 4345903

loop_
_symmetry_equiv_pos_as_xyz
'x, y, z'
'-x, -y, -z'

loop_
_atom_site_label
_atom_site_type_symbol
_atom_site_fract_x
_atom_site_fract_y
_atom_site_fract_z
_atom_site_U_iso_or_equiv
_atom_site_adp_type
_atom_site_occupancy
_atom_site_symmetry_multiplicity
_atom_site_calc_flag
_atom_site_refinement_flags
U1 U 0.03283(2) 0.198851(14) 1.015512(14) 0.01729(7) Uani 1 1 d .
O2 O 0.1018(4) 0.2974(3) 1.0689(3) 0.0213(10) Uani 1 1 d .
U2 U 0.511170(19) 0.299278(14) 0.514525(14) 0.01523(7) Uani 1 1 d .
O4 O 0.4414(4) 0.2065(3) 0.4505(3) 0.0197(10) Uani 1 1 d .
O5 O 0.5664(4) 0.3955(3) 0.5750(3) 0.0210(10) Uani 1 1 d .
C33 C 0.2320(5) 0.2593(4) 0.4999(4) 0.0172(14) Uani 1 1 d .
O1 O -0.0223(4) 0.0983(3) 0.9654(3) 0.0217(10) Uani 1 1 d .
N1 N 0.0105(4) 0.2581(3) 0.8955(3) 0.0164(11) Uani 1 1 d .
N2 N 0.2004(4) 0.2088(3) 0.9670(3) 0.0175(12) Uani 1 1 d .
N5 N -0.1483(4) 0.1869(3) 1.0301(3) 0.0177(12) Uani 1 1 d .
O3 O 0.0871(4) 0.1413(3) 1.1386(3) 0.0201(10) Uani 1 1 d .
N7 N 0.3385(4) 0.2819(3) 0.5589(3) 0.0180(12) Uani 1 1 d .
N6 N 0.5236(4) 0.2258(3) 0.6251(3) 0.0153(11) Uani 1 1 d .
N3 N 0.3447(5) 0.3610(3) 0.9690(3) 0.0226(13) Uani 1 1 d .
H3A H 0.2742 0.3626 0.9626 0.027 Uiso 1 1 calc R
C2 C 0.3351(6) 0.1892(4) 1.0828(4) 0.0229(15) Uani 1 1 d .
H2 H 0.2847 0.1366 1.0814 0.027 Uiso 1 1 calc R
C1 C 0.3085(6) 0.2368(4) 1.0251(4) 0.0212(15) Uani 1 1 d .
C6 C 0.3807(6) 0.3143(4) 1.0267(4) 0.0197(14) Uani 1 1 d .
C7 C 0.4037(6) 0.4026(4) 0.9234(4) 0.0242(15) Uani 1 1 d .
C17 C -0.0254(6) 0.3294(4) 0.8918(4) 0.0184(14) Uani 1 1 d .
N9 N 0.1894(5) 0.1286(3) 0.5445(3) 0.0210(12) Uani 1 1 d .
C38 C 0.1556(5) 0.1807(4) 0.4917(4) 0.0176(14) Uani 1 1 d .
Si3 Si 0.72263(15) 0.26795(11) 0.42194(11) 0.0184(4) Uani 1 1 d .
Si4 Si 0.80986(15) 0.38413(11) 0.56993(12) 0.0200(4) Uani 1 1 d .
O6 O 0.4679(4) 0.3730(3) 0.3994(3) 0.0230(11) Uani 1 1 d .
N10 N 0.6940(4) 0.3150(3) 0.5019(3) 0.0160(11) Uani 1 1 d .
Si1 Si -0.26357(16) 0.10723(12) 0.97290(12) 0.0227(4) Uani 1 1 d .
Si2 Si -0.17515(16) 0.24445(11) 1.10307(11) 0.0202(4) Uani 1 1 d .
C21 C 0.1958(6) 0.1864(4) 0.8919(4) 0.0193(14) Uani 1 1 d .
C20 C 0.1012(5) 0.1805(4) 0.8296(4) 0.0189(14) Uani 1 1 d .
H20 H 0.0872 0.1429 0.7844 0.023 Uiso 1 1 calc R
C22 C 0.2991(5) 0.1711(4) 0.8714(4) 0.0221(15) Uani 1 1 d .
H22A H 0.3585 0.2225 0.8748 0.033 Uiso 1 1 calc R
H22B H 0.2766 0.1430 0.8175 0.033 Uiso 1 1 calc R
H22C H 0.3290 0.1378 0.9086 0.033 Uiso 1 1 calc R
N4 N 0.1691(5) 0.4055(3) 0.8945(4) 0.0244(13) Uani 1 1 d .
C12 C 0.0538(5) 0.4032(4) 0.8897(4) 0.0189(14) Uani 1 1 d .
C10 C 0.2364(6) 0.4434(4) 0.8504(4) 0.0218(15) Uani 1 1 d .
C16 C -0.1369(6) 0.3259(4) 0.8937(4) 0.0231(15) Uani 1 1 d .
H16 H -0.1914 0.2760 0.8955 0.028 Uiso 1 1 calc R
C37 C 0.0561(6) 0.1584(5) 0.4293(4) 0.0259(17) Uani 1 1 d .
H37 H 0.0046 0.1053 0.4221 0.031 Uiso 1 1 calc R
C53 C 0.3399(6) 0.2986(4) 0.6341(4) 0.0187(14) Uani 1 1 d .
C36 C 0.0314(6) 0.2121(5) 0.3783(4) 0.0273(17) Uani 1 1 d .
H36 H -0.0369 0.1960 0.3370 0.033 Uiso 1 1 calc R
C52 C 0.4297(5) 0.2972(4) 0.6963(4) 0.0181(14) Uani 1 1 d .
H52 H 0.4417 0.3294 0.7448 0.022 Uiso 1 1 calc R
C35 C 0.1065(6) 0.2895(5) 0.3876(4) 0.0254(16) Uani 1 1 d .
H35 H 0.0901 0.3265 0.3524 0.030 Uiso 1 1 calc R
C54 C 0.2379(6) 0.3152(4) 0.6548(4) 0.0277(17) Uani 1 1 d .
H54A H 0.2134 0.3530 0.6210 0.042 Uiso 1 1 calc R
H54B H 0.2591 0.3386 0.7103 0.042 Uiso 1 1 calc R
H54C H 0.1750 0.2647 0.6465 0.042 Uiso 1 1 calc R
C50 C 0.5046(5) 0.2510(4) 0.6925(4) 0.0186(14) Uani 1 1 d .
C49 C 0.5550(5) 0.1526(4) 0.6218(4) 0.0170(13) Uani 1 1 d .
C48 C 0.6636(6) 0.1530(4) 0.6172(4) 0.0221(15) Uani 1 1 d .
H48 H 0.7202 0.2026 0.6177 0.027 Uiso 1 1 calc R
C41 C 0.1762(5) 0.0441(4) 0.6450(4) 0.0217(15) Uani 1 1 d .
H41 H 0.1292 0.0146 0.6756 0.026 Uiso 1 1 calc R
C40 C 0.0059(6) 0.0848(4) 0.5849(4) 0.0264(16) Uani 1 1 d .
H40A H -0.0024 0.1375 0.5742 0.040 Uiso 1 1 calc R
H40B H -0.0129 0.0723 0.6350 0.040 Uiso 1 1 calc R
H40C H -0.0461 0.0435 0.5421 0.040 Uiso 1 1 calc R
C39 C 0.1272(5) 0.0866(4) 0.5900(4) 0.0222(15) Uani 1 1 d .
C61 C 0.7905(6) 0.1881(4) 0.4496(4) 0.0286(17) Uani 1 1 d .
H61A H 0.8642 0.2122 0.4883 0.043 Uiso 1 1 calc R
H61B H 0.8026 0.1628 0.4023 0.043 Uiso 1 1 calc R
H61C H 0.7402 0.1473 0.4726 0.043 Uiso 1 1 calc R
C55 C 0.3832(6) 0.3412(4) 0.3242(4) 0.0263(16) Uani 1 1 d .
H55A H 0.3092 0.3088 0.3326 0.032 Uiso 1 1 calc R
H55B H 0.4099 0.3074 0.2905 0.032 Uiso 1 1 calc R
C60 C 0.8134(6) 0.3440(5) 0.3714(4) 0.0310(17) Uani 1 1 d .
H60A H 0.7698 0.3786 0.3474 0.047 Uiso 1 1 calc R
H60B H 0.8346 0.3157 0.3302 0.047 Uiso 1 1 calc R
H60C H 0.8828 0.3770 0.4103 0.047 Uiso 1 1 calc R
C9 C 0.3505(6) 0.4424(4) 0.8649(4) 0.0224(15) Uani 1 1 d .
H9 H 0.3959 0.4708 0.8328 0.027 Uiso 1 1 calc R
C8 C 0.5273(6) 0.4080(5) 0.9295(4) 0.0279(16) Uani 1 1 d .
H8A H 0.5775 0.4529 0.9693 0.042 Uiso 1 1 calc R
H8B H 0.5443 0.4167 0.8782 0.042 Uiso 1 1 calc R
H8C H 0.5402 0.3577 0.9448 0.042 Uiso 1 1 calc R
C18 C 0.0252(5) 0.2256(4) 0.8286(4) 0.0189(14) Uani 1 1 d .
C23 C 0.1707(6) 0.1835(4) 1.2114(4) 0.0247(15) Uani 1 1 d .
H23A H 0.1353 0.2117 1.2440 0.030 Uiso 1 1 calc R
H23B H 0.2361 0.2237 1.1993 0.030 Uiso 1 1 calc R
C27 C -0.0441(6) 0.3124(4) 1.1756(4) 0.0263(16) Uani 1 1 d .
H27A H 0.0050 0.2807 1.1985 0.039 Uiso 1 1 calc R
H27B H -0.0666 0.3381 1.2177 0.039 Uiso 1 1 calc R
H27C H -0.0021 0.3538 1.1485 0.039 Uiso 1 1 calc R
N8 N 0.3587(4) 0.0791(3) 0.6167(3) 0.0204(12) Uani 1 1 d .
H8 H 0.3308 0.1083 0.5832 0.024 Uiso 1 1 calc R
C43 C 0.3324(6) -0.0031(4) 0.7243(5) 0.0288(17) Uani 1 1 d .
H43A H 0.3131 -0.0601 0.7041 0.043 Uiso 1 1 calc R
H43B H 0.2964 0.0019 0.7675 0.043 Uiso 1 1 calc R
H43C H 0.4156 0.0199 0.7437 0.043 Uiso 1 1 calc R
C44 C 0.4708(5) 0.0784(4) 0.6188(4) 0.0190(14) Uani 1 1 d .
C45 C 0.4977(6) 0.0069(4) 0.6121(4) 0.0267(16) Uani 1 1 d .
H45 H 0.4403 -0.0429 0.6093 0.032 Uiso 1 1 calc R
C42 C 0.2900(6) 0.0409(4) 0.6593(4) 0.0218(15) Uani 1 1 d .
C51 C 0.5586(6) 0.2260(4) 0.7691(4) 0.0234(15) Uani 1 1 d .
H51A H 0.5142 0.1711 0.7736 0.035 Uiso 1 1 calc R
H51B H 0.5593 0.2629 0.8135 0.035 Uiso 1 1 calc R
H51C H 0.6372 0.2279 0.7699 0.035 Uiso 1 1 calc R
C59 C 0.5913(5) 0.2169(4) 0.3401(4) 0.0230(15) Uani 1 1 d .
H59A H 0.5404 0.1727 0.3592 0.035 Uiso 1 1 calc R
H59B H 0.6136 0.1954 0.2955 0.035 Uiso 1 1 calc R
H59C H 0.5514 0.2559 0.3230 0.035 Uiso 1 1 calc R
C63 C 0.9507(5) 0.3621(5) 0.5772(4) 0.0300(17) Uani 1 1 d .
H63A H 0.9461 0.3104 0.5972 0.045 Uiso 1 1 calc R
H63B H 1.0129 0.4049 0.6133 0.045 Uiso 1 1 calc R
H63C H 0.9658 0.3598 0.5247 0.045 Uiso 1 1 calc R
C58 C 0.5387(7) 0.4548(4) 0.3960(5) 0.0307(17) Uani 1 1 d .
H58A H 0.6208 0.4586 0.4089 0.037 Uiso 1 1 calc R
H58B H 0.5272 0.4941 0.4337 0.037 Uiso 1 1 calc R
C19 C -0.0359(6) 0.2411(4) 0.7504(4) 0.0270(16) Uani 1 1 d .
H19A H -0.1174 0.2297 0.7482 0.041 Uiso 1 1 calc R
H19B H -0.0269 0.2063 0.7082 0.041 Uiso 1 1 calc R
H19C H -0.0036 0.2976 0.7434 0.041 Uiso 1 1 calc R
C5 C 0.4807(6) 0.3446(4) 1.0883(4) 0.0227(15) Uani 1 1 d .
H5 H 0.5298 0.3978 1.0910 0.027 Uiso 1 1 calc R
C4 C 0.5073(6) 0.2956(5) 1.1460(4) 0.0260(16) Uani 1 1 d .
H4 H 0.5751 0.3158 1.1875 0.031 Uiso 1 1 calc R
C11 C 0.1936(6) 0.4855(4) 0.7839(4) 0.0271(16) Uani 1 1 d .
H11A H 0.1135 0.4558 0.7580 0.041 Uiso 1 1 calc R
H11B H 0.2399 0.4883 0.7455 0.041 Uiso 1 1 calc R
H11C H 0.1991 0.5402 0.8046 0.041 Uiso 1 1 calc R
C14 C -0.0890(6) 0.4691(4) 0.8917(4) 0.0275(16) Uani 1 1 d .
H14 H -0.1112 0.5166 0.8917 0.033 Uiso 1 1 calc R
C13 C 0.0221(6) 0.4737(4) 0.8907(4) 0.0259(16) Uani 1 1 d .
H13 H 0.0764 0.5242 0.8906 0.031 Uiso 1 1 calc R
C32 C -0.4073(6) 0.1242(5) 0.9620(5) 0.0331(18) Uani 1 1 d .
H32A H -0.4183 0.1361 1.0144 0.050 Uiso 1 1 calc R
H32B H -0.4680 0.0756 0.9338 0.050 Uiso 1 1 calc R
H32C H -0.4100 0.1696 0.9321 0.050 Uiso 1 1 calc R
C29 C -0.2584(6) 0.3119(4) 1.0620(5) 0.0308(17) Uani 1 1 d .
H29A H -0.2148 0.3496 1.0326 0.046 Uiso 1 1 calc R
H29B H -0.2727 0.3420 1.1054 0.046 Uiso 1 1 calc R
H29C H -0.3316 0.2794 1.0266 0.046 Uiso 1 1 calc R
C31 C -0.2581(6) 0.0866(5) 0.8675(4) 0.0303(17) Uani 1 1 d .
H31A H -0.2524 0.1358 0.8423 0.045 Uiso 1 1 calc R
H31B H -0.3278 0.0442 0.8388 0.045 Uiso 1 1 calc R
H31C H -0.1912 0.0691 0.8666 0.045 Uiso 1 1 calc R
C56 C 0.3722(8) 0.4159(5) 0.2875(5) 0.047(2) Uani 1 1 d .
H56A H 0.3223 0.4402 0.3099 0.056 Uiso 1 1 calc R
H56B H 0.3426 0.4043 0.2294 0.056 Uiso 1 1 calc R
C57 C 0.4991(9) 0.4705(5) 0.3120(5) 0.053(3) Uani 1 1 d .
H57A H 0.5441 0.4547 0.2779 0.064 Uiso 1 1 calc R
H57B H 0.5048 0.5279 0.3094 0.064 Uiso 1 1 calc R
C34 C 0.2055(6) 0.3127(4) 0.4485(4) 0.0209(15) Uani 1 1 d .
H34 H 0.2562 0.3660 0.4551 0.025 Uiso 1 1 calc R
C47 C 0.6907(6) 0.0806(4) 0.6118(5) 0.0283(17) Uani 1 1 d .
H47 H 0.7657 0.0817 0.6096 0.034 Uiso 1 1 calc R
C46 C 0.6078(6) 0.0075(4) 0.6096(4) 0.0280(16) Uani 1 1 d .
H46 H 0.6259 -0.0415 0.6063 0.034 Uiso 1 1 calc R
C62 C 0.7947(6) 0.3867(4) 0.6742(4) 0.0276(16) Uani 1 1 d .
H62A H 0.7358 0.4117 0.6789 0.041 Uiso 1 1 calc R
H62B H 0.8678 0.4181 0.7103 0.041 Uiso 1 1 calc R
H62C H 0.7724 0.3317 0.6877 0.041 Uiso 1 1 calc R
C64 C 0.8316(7) 0.4891(4) 0.5445(5) 0.0367(19) Uani 1 1 d .
H64A H 0.8485 0.4920 0.4926 0.055 Uiso 1 1 calc R
H64B H 0.8957 0.5263 0.5845 0.055 Uiso 1 1 calc R
H64C H 0.7620 0.5038 0.5430 0.055 Uiso 1 1 calc R
C3 C 0.4359(6) 0.2185(4) 1.1427(4) 0.0263(16) Uani 1 1 d .
H3 H 0.4554 0.1854 1.1814 0.032 Uiso 1 1 calc R
C15 C -0.1672(6) 0.3961(4) 0.8927(4) 0.0265(16) Uani 1 1 d .
H15 H -0.2434 0.3936 0.8928 0.032 Uiso 1 1 calc R
C30 C -0.2731(7) 0.0123(4) 1.0190(5) 0.037(2) Uani 1 1 d .
H30A H -0.2028 -0.0018 1.0216 0.056 Uiso 1 1 calc R
H30B H -0.3387 -0.0313 0.9871 0.056 Uiso 1 1 calc R
H30C H -0.2828 0.0204 1.0725 0.056 Uiso 1 1 calc R
C24 C 0.2102(7) 0.1208(5) 1.2544(5) 0.0341(18) Uani 1 1 d .
H24A H 0.2390 0.1382 1.3120 0.041 Uiso 1 1 calc R
H24B H 0.2699 0.1065 1.2339 0.041 Uiso 1 1 calc R
C25 C 0.0960(8) 0.0505(5) 1.2341(5) 0.042(2) Uani 1 1 d .
H25A H 0.1106 -0.0020 1.2366 0.051 Uiso 1 1 calc R
H25B H 0.0489 0.0558 1.2711 0.051 Uiso 1 1 calc R
C26 C 0.0365(8) 0.0580(4) 1.1504(5) 0.042(2) Uani 1 1 d .
H26A H 0.0494 0.0205 1.1117 0.051 Uiso 1 1 calc R
H26B H -0.0469 0.0458 1.1443 0.051 Uiso 1 1 calc R
C28 C -0.2514(7) 0.1789(5) 1.1689(4) 0.0337(18) Uani 1 1 d .
H28A H -0.3219 0.1398 1.1365 0.050 Uiso 1 1 calc R
H28B H -0.2702 0.2126 1.2070 0.050 Uiso 1 1 calc R
H28C H -0.2015 0.1502 1.1972 0.050 Uiso 1 1 calc R

loop_
_atom_site_aniso_label
_atom_site_aniso_U_11
_atom_site_aniso_U_22
_atom_site_aniso_U_33
_atom_site_aniso_U_23
_atom_site_aniso_U_13
_atom_site_aniso_U_12
U1 0.01903(13) 0.01600(14) 0.01834(14) 0.00028(10) 0.00898(11) 0.00474(10)
O2 0.022(2) 0.021(3) 0.022(3) 0.0009(19) 0.010(2) 0.004(2)
U2 0.01657(13) 0.01308(13) 0.01867(14) 0.00180(10) 0.00786(10) 0.00602(10)
O4 0.018(2) 0.019(2) 0.022(3) 0.0009(19) 0.007(2) 0.0052(19)
O5 0.019(2) 0.016(2) 0.030(3) 0.000(2) 0.010(2) 0.0073(19)
C33 0.017(3) 0.020(4) 0.017(3) 0.003(3) 0.006(3) 0.008(3)
O1 0.020(2) 0.021(3) 0.025(3) 0.000(2) 0.008(2) 0.005(2)
N1 0.019(3) 0.016(3) 0.017(3) 0.003(2) 0.008(2) 0.006(2)
N2 0.016(3) 0.014(3) 0.023(3) 0.001(2) 0.009(2) 0.002(2)
N5 0.019(3) 0.016(3) 0.020(3) -0.001(2) 0.011(2) 0.003(2)
O3 0.025(2) 0.016(2) 0.018(2) 0.0007(19) 0.005(2) 0.0052(19)
N7 0.012(3) 0.021(3) 0.021(3) 0.001(2) 0.001(2) 0.009(2)
N6 0.019(3) 0.011(3) 0.018(3) 0.002(2) 0.006(2) 0.006(2)
N3 0.017(3) 0.021(3) 0.031(3) 0.003(3) 0.010(3) 0.005(2)
C2 0.023(4) 0.030(4) 0.024(4) 0.008(3) 0.015(3) 0.013(3)
C1 0.019(3) 0.023(4) 0.021(4) -0.007(3) 0.009(3) 0.006(3)
C6 0.023(3) 0.020(4) 0.019(4) 0.004(3) 0.005(3) 0.011(3)
C7 0.023(4) 0.027(4) 0.022(4) -0.003(3) 0.010(3) 0.004(3)
C17 0.026(3) 0.016(3) 0.016(3) 0.003(3) 0.009(3) 0.008(3)
N9 0.021(3) 0.020(3) 0.025(3) 0.005(2) 0.008(2) 0.009(2)
C38 0.020(3) 0.018(3) 0.021(4) 0.002(3) 0.012(3) 0.010(3)
Si3 0.0189(9) 0.0219(10) 0.0184(10) 0.0021(7) 0.0081(8) 0.0097(8)
Si4 0.0178(9) 0.0170(9) 0.0239(10) 0.0006(7) 0.0049(8) 0.0040(7)
O6 0.022(2) 0.021(3) 0.023(3) 0.003(2) 0.004(2) 0.004(2)
N10 0.016(3) 0.014(3) 0.019(3) 0.002(2) 0.004(2) 0.007(2)
Si1 0.0193(9) 0.0209(10) 0.0266(11) -0.0009(8) 0.0068(8) 0.0040(8)
Si2 0.0226(10) 0.0205(10) 0.0214(10) 0.0033(8) 0.0114(8) 0.0080(8)
C21 0.020(3) 0.016(3) 0.025(4) 0.002(3) 0.013(3) 0.004(3)
C20 0.014(3) 0.022(4) 0.019(4) -0.005(3) 0.006(3) 0.002(3)
C22 0.024(3) 0.027(4) 0.021(4) 0.002(3) 0.009(3) 0.012(3)
N4 0.024(3) 0.017(3) 0.035(4) 0.004(3) 0.015(3) 0.005(2)
C12 0.016(3) 0.023(4) 0.018(3) -0.002(3) 0.005(3) 0.007(3)
C10 0.027(4) 0.013(3) 0.025(4) -0.003(3) 0.007(3) 0.006(3)
C16 0.020(3) 0.029(4) 0.026(4) 0.006(3) 0.008(3) 0.014(3)
C37 0.019(3) 0.030(4) 0.031(4) -0.005(3) 0.012(3) 0.009(3)
C53 0.021(3) 0.012(3) 0.022(4) -0.004(3) 0.006(3) 0.005(3)
C36 0.022(4) 0.039(5) 0.021(4) -0.004(3) 0.002(3) 0.013(3)
C52 0.016(3) 0.016(3) 0.020(4) -0.003(3) 0.007(3) 0.000(3)
C35 0.028(4) 0.039(5) 0.018(4) 0.009(3) 0.008(3) 0.022(3)
C54 0.018(3) 0.036(4) 0.031(4) -0.006(3) 0.009(3) 0.012(3)
C50 0.016(3) 0.021(4) 0.014(3) 0.001(3) 0.003(3) -0.001(3)
C49 0.021(3) 0.020(3) 0.014(3) 0.003(3) 0.006(3) 0.011(3)
C48 0.023(3) 0.022(4) 0.028(4) 0.011(3) 0.013(3) 0.010(3)
C41 0.016(3) 0.019(4) 0.031(4) 0.001(3) 0.012(3) 0.002(3)
C40 0.023(4) 0.030(4) 0.025(4) 0.001(3) 0.009(3) 0.004(3)
C39 0.013(3) 0.021(4) 0.030(4) -0.008(3) 0.003(3) 0.005(3)
C61 0.029(4) 0.029(4) 0.032(4) -0.003(3) 0.013(3) 0.013(3)
C55 0.027(4) 0.031(4) 0.028(4) 0.006(3) 0.016(3) 0.014(3)
C60 0.028(4) 0.037(5) 0.029(4) 0.003(3) 0.015(3) 0.005(3)
C9 0.025(4) 0.015(3) 0.023(4) -0.002(3) 0.010(3) -0.001(3)
C8 0.023(4) 0.036(4) 0.028(4) 0.000(3) 0.013(3) 0.010(3)
C18 0.013(3) 0.014(3) 0.026(4) -0.006(3) 0.007(3) -0.001(2)
C23 0.027(4) 0.031(4) 0.013(3) -0.001(3) 0.001(3) 0.010(3)
C27 0.030(4) 0.031(4) 0.024(4) 0.002(3) 0.010(3) 0.016(3)
N8 0.019(3) 0.018(3) 0.028(3) 0.007(2) 0.007(2) 0.011(2)
C43 0.030(4) 0.022(4) 0.039(5) 0.010(3) 0.014(3) 0.011(3)
C44 0.019(3) 0.019(3) 0.019(3) 0.004(3) 0.004(3) 0.007(3)
C45 0.020(3) 0.022(4) 0.037(4) 0.005(3) 0.006(3) 0.006(3)
C42 0.032(4) 0.015(3) 0.018(4) 0.000(3) 0.007(3) 0.006(3)
C51 0.023(3) 0.028(4) 0.019(4) 0.001(3) 0.006(3) 0.009(3)
C59 0.023(3) 0.028(4) 0.022(4) -0.003(3) 0.009(3) 0.013(3)
C63 0.012(3) 0.047(5) 0.026(4) -0.002(3) -0.001(3) 0.008(3)
C58 0.035(4) 0.015(4) 0.040(5) 0.010(3) 0.011(4) 0.003(3)
C19 0.036(4) 0.032(4) 0.016(4) -0.002(3) 0.007(3) 0.016(3)
C5 0.019(3) 0.021(4) 0.026(4) 0.000(3) 0.009(3) 0.002(3)
C4 0.014(3) 0.044(5) 0.018(4) -0.006(3) 0.002(3) 0.008(3)
C11 0.035(4) 0.024(4) 0.024(4) 0.002(3) 0.011(3) 0.009(3)
C14 0.038(4) 0.026(4) 0.030(4) 0.009(3) 0.017(3) 0.020(3)
C13 0.032(4) 0.023(4) 0.025(4) 0.005(3) 0.008(3) 0.011(3)
C32 0.026(4) 0.039(5) 0.033(4) -0.004(3) 0.007(3) 0.010(3)
C29 0.033(4) 0.031(4) 0.035(4) 0.003(3) 0.008(3) 0.020(3)
C31 0.023(4) 0.031(4) 0.030(4) -0.012(3) 0.000(3) 0.004(3)
C56 0.076(7) 0.052(6) 0.028(5) 0.012(4) 0.010(4) 0.044(5)
C57 0.098(8) 0.032(5) 0.044(6) 0.015(4) 0.041(6) 0.024(5)
C34 0.022(3) 0.017(4) 0.023(4) -0.002(3) 0.005(3) 0.008(3)
C47 0.029(4) 0.025(4) 0.042(5) 0.018(3) 0.018(3) 0.017(3)
C46 0.032(4) 0.021(4) 0.036(4) 0.005(3) 0.009(3) 0.015(3)
C62 0.021(4) 0.030(4) 0.028(4) -0.007(3) 0.001(3) 0.008(3)
C64 0.035(4) 0.020(4) 0.049(5) -0.002(4) 0.010(4) 0.001(3)
C3 0.027(4) 0.032(4) 0.025(4) 0.003(3) 0.007(3) 0.016(3)
C15 0.033(4) 0.027(4) 0.029(4) 0.009(3) 0.018(3) 0.014(3)
C30 0.037(4) 0.024(4) 0.047(5) -0.001(4) 0.012(4) 0.002(3)
C24 0.040(5) 0.035(5) 0.030(4) 0.007(3) 0.008(4) 0.017(4)
C25 0.062(6) 0.040(5) 0.039(5) 0.018(4) 0.025(5) 0.027(5)
C26 0.059(6) 0.014(4) 0.041(5) 0.004(3) 0.002(4) 0.000(4)
C28 0.048(5) 0.036(5) 0.020(4) 0.007(3) 0.017(4) 0.010(4)

loop_
_atom_type_symbol
_atom_type_description
_atom_type_scat_dispersion_real
_atom_type_scat_dispersion_imag
_atom_type_scat_source
C C 0.0033 0.0016 'International Tables Vol C Tables 4.2.6.8 and 6.1.1.4'
H H 0.0000 0.0000 'International Tables Vol C Tables 4.2.6.8 and 6.1.1.4'
N N 0.0061 0.0033 'International Tables Vol C Tables 4.2.6.8 and 6.1.1.4'
O O 0.0106 0.0060 'International Tables Vol C Tables 4.2.6.8 and 6.1.1.4'
Si Si 0.0817 0.0704 'International Tables Vol C Tables 4.2.6.8 and 6.1.1.4'
U U -9.6767 9.6646 'International Tables Vol C Tables 4.2.6.8 and 6.1.1.4'

loop_
_geom_angle_atom_site_label_1
_geom_angle_atom_site_label_2
_geom_angle_atom_site_label_3
_geom_angle
O2 U1 O1 174.0(2)
O2 U1 N5 97.00(19)
O1 U1 N5 88.15(19)
O2 U1 N1 89.0(2)
O1 U1 N1 93.4(2)
N5 U1 N1 95.74(18)
O2 U1 N2 89.44(19)
O1 U1 N2 86.17(19)
N5 U1 N2 166.22(19)
N1 U1 N2 72.11(18)
O2 U1 O3 89.07(18)
O1 U1 O3 87.65(18)
N5 U1 O3 93.15(17)
N1 U1 O3 171.07(16)
N2 U1 O3 99.14(17)
O4 U2 O5 173.41(19)
O4 U2 N10 97.54(18)
O5 U2 N10 87.95(18)
O4 U2 N6 89.48(19)
O5 U2 N6 93.5(2)
N10 U2 N6 96.52(18)
O4 U2 N7 88.73(19)
O5 U2 N7 86.63(19)
N10 U2 N7 167.02(18)
N6 U2 N7 72.08(18)
O4 U2 O6 88.93(18)
O5 U2 O6 87.21(19)
N10 U2 O6 92.05(17)
N6 U2 O6 171.42(16)
N7 U2 O6 99.45(17)
C34 C33 C38 119.7(6)
C34 C33 N7 120.7(6)
C38 C33 N7 119.6(6)
C18 N1 C17 117.5(6)
C18 N1 U1 122.6(4)
C17 N1 U1 119.8(4)
C21 N2 C1 120.4(5)
C21 N2 U1 123.5(4)
C1 N2 U1 116.0(4)
Si2 N5 Si1 117.5(3)
Si2 N5 U1 123.5(3)
Si1 N5 U1 118.4(3)
C23 O3 C26 108.6(5)
C23 O3 U1 126.9(4)
C26 O3 U1 124.5(4)
C53 N7 C33 119.5(5)
C53 N7 U2 122.7(4)
C33 N7 U2 117.6(4)
C50 N6 C49 117.6(5)
C50 N6 U2 121.7(4)
C49 N6 U2 120.7(4)
C7 N3 C6 128.0(6)
C1 C2 C3 119.9(7)
C2 C1 C6 120.9(7)
C2 C1 N2 119.7(7)
C6 C1 N2 119.2(6)
C1 C6 C5 119.2(6)
C1 C6 N3 117.7(6)
C5 C6 N3 122.9(7)
N3 C7 C9 120.1(6)
N3 C7 C8 122.1(7)
C9 C7 C8 117.8(6)
C12 C17 C16 119.7(6)
C12 C17 N1 119.4(6)
C16 C17 N1 120.9(6)
C39 N9 C38 126.1(6)
C37 C38 C33 118.1(6)
C37 C38 N9 124.9(6)
C33 C38 N9 116.8(6)
N10 Si3 C61 113.0(3)
N10 Si3 C59 113.5(3)
C61 Si3 C59 105.5(3)
N10 Si3 C60 111.2(3)
C61 Si3 C60 110.4(3)
C59 Si3 C60 102.8(3)
N10 Si4 C64 111.6(3)
N10 Si4 C62 113.8(3)
C64 Si4 C62 106.5(4)
N10 Si4 C63 113.4(3)
C64 Si4 C63 106.9(4)
C62 Si4 C63 103.9(3)
C55 O6 C58 110.2(5)
C55 O6 U2 127.5(4)
C58 O6 U2 121.9(4)
Si3 N10 Si4 117.5(3)
Si3 N10 U2 123.0(3)
Si4 N10 U2 119.2(3)
N5 Si1 C30 110.4(3)
N5 Si1 C31 114.6(3)
C30 Si1 C31 108.1(4)
N5 Si1 C32 113.8(3)
C30 Si1 C32 106.3(4)
C31 Si1 C32 103.0(3)
N5 Si2 C29 112.7(3)
N5 Si2 C27 114.8(3)
C29 Si2 C27 105.2(3)
N5 Si2 C28 111.3(3)
C29 Si2 C28 109.8(4)
C27 Si2 C28 102.4(3)
N2 C21 C20 122.7(6)
N2 C21 C22 119.6(6)
C20 C21 C22 117.6(5)
C21 C20 C18 125.1(6)
C10 N4 C12 126.9(6)
C17 C12 C13 120.1(6)
C17 C12 N4 118.0(6)
C13 C12 N4 121.6(6)
N4 C10 C9 119.8(7)
N4 C10 C11 121.9(6)
C9 C10 C11 118.3(7)
C15 C16 C17 119.3(7)
C36 C37 C38 121.4(7)
N7 C53 C52 122.6(6)
N7 C53 C54 119.9(6)
C52 C53 C54 117.4(6)
C37 C36 C35 119.9(7)
C53 C52 C50 124.6(6)
C34 C35 C36 119.6(7)
N6 C50 C52 123.4(6)
N6 C50 C51 119.8(6)
C52 C50 C51 116.8(6)
C48 C49 C44 119.1(6)
C48 C49 N6 122.0(6)
C44 C49 N6 118.8(5)
C49 C48 C47 120.7(6)
C39 C41 C42 125.8(7)
N9 C39 C41 119.6(6)
N9 C39 C40 122.2(6)
C41 C39 C40 118.2(6)
O6 C55 C56 103.7(6)
C10 C9 C7 125.7(7)
N1 C18 C20 122.2(6)
N1 C18 C19 119.7(6)
C20 C18 C19 118.1(6)
O3 C23 C24 106.7(6)
C42 N8 C44 127.9(6)
C45 C44 C49 119.9(6)
C45 C44 N8 121.9(6)
C49 C44 N8 118.1(6)
C44 C45 C46 121.0(7)
N8 C42 C41 119.8(6)
N8 C42 C43 120.8(6)
C41 C42 C43 119.4(6)
O6 C58 C57 105.0(6)
C6 C5 C4 119.5(7)
C3 C4 C5 120.6(6)
C15 C14 C13 120.2(7)
C14 C13 C12 119.6(7)
C55 C56 C57 100.6(7)
C58 C57 C56 102.4(7)
C35 C34 C33 121.2(7)
C46 C47 C48 120.1(6)
C47 C46 C45 119.2(6)
C4 C3 C2 120.0(7)
C14 C15 C16 121.2(7)
C23 C24 C25 99.8(6)
C26 C25 C24 104.7(7)
O3 C26 C25 105.7(6)

loop_
_geom_bond_atom_site_label_1
_geom_bond_atom_site_label_2
_geom_bond_distance
U1 O2 1.787(5)
U1 O1 1.789(4)
U1 N5 2.307(5)
U1 N1 2.390(5)
U1 N2 2.416(5)
U1 O3 2.470(5)
U2 O4 1.789(4)
U2 O5 1.799(4)
U2 N10 2.306(5)
U2 N6 2.384(5)
U2 N7 2.418(5)
U2 O6 2.494(5)
C33 C34 1.390(9)
C33 C38 1.411(9)
C33 N7 1.432(8)
N1 C18 1.347(8)
N1 C17 1.444(8)
N2 C21 1.335(8)
N2 C1 1.439(8)
N5 Si2 1.736(5)
N5 Si1 1.756(5)
O3 C23 1.457(8)
O3 C26 1.459(9)
N7 C53 1.330(8)
N6 C50 1.332(8)
N6 C49 1.446(8)
N3 C7 1.318(9)
N3 C6 1.413(9)
C2 C1 1.388(10)
C2 C3 1.395(10)
C1 C6 1.393(10)
C6 C5 1.405(9)
C7 C9 1.422(10)
C7 C8 1.514(9)
C17 C12 1.395(9)
C17 C16 1.399(9)
N9 C39 1.343(9)
N9 C38 1.416(9)
C38 C37 1.404(9)
Si3 N10 1.744(5)
Si3 C61 1.870(7)
Si3 C59 1.879(7)
Si3 C60 1.890(7)
Si4 N10 1.748(5)
Si4 C64 1.870(8)
Si4 C62 1.878(7)
Si4 C63 1.902(7)
O6 C55 1.459(8)
O6 C58 1.465(8)
Si1 C30 1.870(8)
Si1 C31 1.882(7)
Si1 C32 1.890(7)
Si2 C29 1.864(7)
Si2 C27 1.875(7)
Si2 C28 1.892(8)
C21 C20 1.398(9)
C21 C22 1.518(8)
C20 C18 1.405(9)
N4 C10 1.336(9)
N4 C12 1.427(8)
C12 C13 1.401(9)
C10 C9 1.410(9)
C10 C11 1.494(10)
C16 C15 1.386(9)
C37 C36 1.383(11)
C53 C52 1.390(9)
C53 C54 1.512(8)
C36 C35 1.387(10)
C52 C50 1.419(9)
C35 C34 1.386(9)
C50 C51 1.509(9)
C49 C48 1.390(9)
C49 C44 1.410(9)
C48 C47 1.407(9)
C41 C39 1.391(10)
C41 C42 1.418(9)
C40 C39 1.505(9)
C55 C56 1.515(11)
C18 C19 1.493(10)
C23 C24 1.501(10)
N8 C42 1.329(8)
N8 C44 1.410(8)
C43 C42 1.493(10)
C44 C45 1.392(9)
C45 C46 1.397(10)
C58 C57 1.511(11)
C5 C4 1.405(10)
C4 C3 1.378(10)
C14 C15 1.375(10)
C14 C13 1.385(10)
C56 C57 1.556(13)
C47 C46 1.392(10)
C24 C25 1.554(11)
C25 C26 1.519(11)
